data_7158491
loop_
_publ_author_name
'Kudale, Vishal Suresh'
'Zheng, Sheng'
'Huang, Sheng-Hua'
'Chang, Yu-Lun'
'Wang, Jeh-Jeng'

_publ_section_title
;
 A metal-free strategy for the cross-dehydrogenative coupling of
 1,3-dicarbonyl compounds with 2-methoxyethanol.
;
_journal_issue 6
_journal_name_full 'Organic &amp; biomolecular chemistry'
_journal_page_first 1226
_journal_page_last 1230
_journal_paper_doi 10.1039/d1ob02290c
_journal_volume 20
_journal_year 2022
_chemical_formula_moiety 'C31 H21 N O2'
_chemical_formula_sum 'C31 H21 N O2'
_chemical_formula_weight 439.49
_space_group_crystal_system monoclinic
_space_group_IT_number 14
_space_group_name_Hall '-P 2yn'
_space_group_name_H-M_alt 'P 1 21/n 1'
_atom_sites_solution_hydrogens geom
_atom_sites_solution_primary dual
_audit_creation_date 2021-04-21
_audit_creation_method
;
Olex2 1.3-ac4
(compiled 2019.04.23 svn.r3594 for Rigaku Oxford Diffraction, GUI svn.r5739)
;
_audit_update_record
;
2021-05-08 deposited with the CCDC.	2022-01-06 downloaded from the CCDC.
;
_cell_angle_alpha 90
_cell_angle_beta 95.780(2)
_cell_angle_gamma 90
_cell_formula_units_Z 4
_cell_length_a 5.98540(10)
_cell_length_b 20.6879(4)
_cell_length_c 18.0213(3)
_cell_measurement_reflns_used 16095
_cell_measurement_temperature 113(2)
_cell_measurement_theta_max 26.9560
_cell_measurement_theta_min 1.9680
_cell_volume 2220.15(7)
_computing_cell_refinement 'CrysAlisPro 1.171.41.56a (Rigaku OD, 2020)'
_computing_data_collection 'CrysAlisPro 1.171.41.56a (Rigaku OD, 2020)'
_computing_data_reduction 'CrysAlisPro 1.171.41.56a (Rigaku OD, 2020)'
_computing_molecular_graphics 'Olex2 (Dolomanov et al., 2009)'
_computing_publication_material 'Olex2 (Dolomanov et al., 2009)'
_computing_structure_refinement 'ShelXL (Sheldrick, 2015)'
_computing_structure_solution 'ShelXT (Sheldrick, 2015)'
_diffrn_ambient_temperature 113(2)
_diffrn_detector 'Hybrid Pixel Array Detector'
_diffrn_detector_area_resol_mean 10.0000
_diffrn_measured_fraction_theta_full 1.000
_diffrn_measured_fraction_theta_max 0.960
_diffrn_measurement_details
;
List of Runs (angles in degrees, time in seconds):

  # Type    Start    End  Width  t~exp~   \w     \q     \k     \f   Frames
#--------------------------------------------------------------------------
  1  \w    -20.00 100.00   0.50    8.65    --   10.60  57.00 -60.00  240
  2  \w    -20.00 100.00   0.50    8.65    --   10.60  57.00 120.00  240
  3  \w    -15.00 100.00   0.50    8.65    --   10.60  77.00 -60.00  230
  4  \w    -79.00  38.00   0.50    8.65    --   10.60 -82.00 -30.00  234
  5  \w   -100.00  15.00   0.50    8.65    --  -10.90 -77.00   0.00  230
  6  \w    -30.00  20.00   0.50    8.65    --  -10.90 -57.00  30.00  100
  7  \w     16.00  52.00   0.50    8.65    --  -10.90  38.00 -60.00   72
;
_diffrn_measurement_device 'four-circle diffractometer'
_diffrn_measurement_device_type 'XtaLAB Pro II AFC12 (RINC): Kappa single'
_diffrn_measurement_method '\w scans'
_diffrn_orient_matrix_type 'CrysAlisPro convention (1999,Acta A55,543-557)'
_diffrn_orient_matrix_UB_11 0.1051128000
_diffrn_orient_matrix_UB_12 -0.0146274000
_diffrn_orient_matrix_UB_13 -0.0042411000
_diffrn_orient_matrix_UB_21 -0.0560461000
_diffrn_orient_matrix_UB_22 -0.0269721000
_diffrn_orient_matrix_UB_23 -0.0176421000
_diffrn_orient_matrix_UB_31 0.0018124000
_diffrn_orient_matrix_UB_32 0.0153083000
_diffrn_orient_matrix_UB_33 -0.0351434000
_diffrn_radiation_monochromator mirror
_diffrn_radiation_probe x-ray
_diffrn_radiation_type 'Mo K\a'
_diffrn_radiation_wavelength 0.71073
_diffrn_reflns_av_R_equivalents 0.0278
_diffrn_reflns_av_unetI/netI 0.0234
_diffrn_reflns_Laue_measured_fraction_full 1.000
_diffrn_reflns_Laue_measured_fraction_max 0.960
_diffrn_reflns_limit_h_max 7
_diffrn_reflns_limit_h_min -7
_diffrn_reflns_limit_k_max 19
_diffrn_reflns_limit_k_min -26
_diffrn_reflns_limit_l_max 22
_diffrn_reflns_limit_l_min -18
_diffrn_reflns_number 25693
_diffrn_reflns_point_group_measured_fraction_full 1.000
_diffrn_reflns_point_group_measured_fraction_max 0.960
_diffrn_reflns_theta_full 25.242
_diffrn_reflns_theta_max 27.035
_diffrn_reflns_theta_min 1.969
_diffrn_source 'micro-focus sealed X-ray tube'
_diffrn_source_type 'Rigaku (Mo) X-ray Source'
_exptl_absorpt_coefficient_mu 0.082
_exptl_absorpt_correction_T_max 1.00000
_exptl_absorpt_correction_T_min 0.80812
_exptl_absorpt_correction_type multi-scan
_exptl_absorpt_process_details
;
CrysAlisPro 1.171.41.56a (Rigaku Oxford Diffraction, 2020)
Empirical absorption correction using spherical harmonics,
 implemented in SCALE3 ABSPACK scaling algorithm.
;
_exptl_crystal_colour 'clear light colourless'
_exptl_crystal_colour_lustre clear
_exptl_crystal_colour_modifier light
_exptl_crystal_colour_primary colourless
_exptl_crystal_density_diffrn 1.315
_exptl_crystal_description block
_exptl_crystal_F_000 920
_exptl_crystal_size_max 0.3
_exptl_crystal_size_mid 0.3
_exptl_crystal_size_min 0.3
_refine_diff_density_max 0.197
_refine_diff_density_min -0.205
_refine_diff_density_rms 0.040
_refine_ls_extinction_method none
_refine_ls_goodness_of_fit_ref 1.067
_refine_ls_hydrogen_treatment constr
_refine_ls_matrix_type full
_refine_ls_number_parameters 307
_refine_ls_number_reflns 4684
_refine_ls_number_restraints 0
_refine_ls_restrained_S_all 1.067
_refine_ls_R_factor_all 0.0425
_refine_ls_R_factor_gt 0.0358
_refine_ls_shift/su_max 0.001
_refine_ls_shift/su_mean 0.000
_refine_ls_structure_factor_coef Fsqd
_refine_ls_weighting_details 'w=1/[\s^2^(Fo^2^)+(0.0446P)^2^+0.5723P] where P=(Fo^2^+2Fc^2^)/3'
_refine_ls_weighting_scheme calc
_refine_ls_wR_factor_gt 0.0895
_refine_ls_wR_factor_ref 0.0935
_reflns_Friedel_coverage 0.000
_reflns_number_gt 4037
_reflns_number_total 4684
_reflns_threshold_expression 'I > 2\s(I)'
_cod_data_source_file d1ob02290c2.cif
_cod_data_source_block k11004-jjw-d
_cod_depositor_comments 'Adding full bibliography for 7158490--7158491.cif.'
_cod_database_code 7158491
_shelx_shelxl_version_number 2018/3
_shelx_space_group_comment
;
The symmetry employed for this shelxl refinement is uniquely defined
by the following loop, which should always be used as a source of
symmetry information in preference to the above space-group names.
They are only intended as comments.
;
_diffrn_oxdiff_digest_frames
;
01b1b68829f8b2d8d65156215ba76a75e6000258f9a
;
_reflns_odcompleteness_completeness 99.53
_reflns_odcompleteness_iscentric 1
_reflns_odcompleteness_theta 26.32
_olex2_refinement_description
;
1. Fixed Uiso
 At 1.2 times of:
  All C(H) groups
2.a Aromatic/amide H refined with riding coordinates:
 C3(H3), C7(H7), C8(H8), C9(H9), C10(H10), C11(H11), C14(H14), C15(H15),
 C16(H16), C17(H17), C18(H18), C21(H21), C22(H22), C23(H23), C24(H24), C25(H25),
  C27(H27), C28(H28), C29(H29), C30(H30), C31(H31)
;
_olex2_submission_special_instructions 'No special instructions were received'
_oxdiff_exptl_absorpt_empirical_details
;
Empirical correction (ABSPACK) includes:
- Absorption correction using spherical harmonics
- Frame scaling
;
_oxdiff_exptl_absorpt_empirical_full_max 1.739
_oxdiff_exptl_absorpt_empirical_full_min 0.812

loop_
_space_group_symop_operation_xyz
'x, y, z'
'-x+1/2, y+1/2, -z+1/2'
'-x, -y, -z'
'x-1/2, -y-1/2, z-1/2'

loop_
_atom_site_label
_atom_site_type_symbol
_atom_site_fract_x
_atom_site_fract_y
_atom_site_fract_z
_atom_site_U_iso_or_equiv
_atom_site_adp_type
_atom_site_occupancy
_atom_site_site_symmetry_order
_atom_site_calc_flag
_atom_site_refinement_flags_posn
_atom_site_refinement_flags_adp
_atom_site_refinement_flags_occupancy
_atom_site_disorder_assembly
_atom_site_disorder_group
O1 O 1.27163(14) 0.44893(4) 0.36189(6) 0.0311(2) Uani 1 1 d . . . . .
O2 O 0.45622(13) 0.28565(4) 0.47360(5) 0.0240(2) Uani 1 1 d . . . . .
N1 N 0.58921(15) 0.36704(4) 0.26600(5) 0.0172(2) Uani 1 1 d . . . . .
C1 C 0.75130(17) 0.41139(5) 0.28040(6) 0.0166(2) Uani 1 1 d . . . . .
C2 C 0.89593(17) 0.41116(5) 0.34626(6) 0.0172(2) Uani 1 1 d . . . . .
C3 C 0.86787(18) 0.36366(5) 0.39870(6) 0.0187(2) Uani 1 1 d . . . . .
H3 H 0.964298 0.361685 0.442455 0.022 Uiso 1 1 calc R . . . .
C4 C 0.69511(18) 0.31899(5) 0.38566(6) 0.0173(2) Uani 1 1 d . . . . .
C5 C 0.56093(18) 0.32136(5) 0.31713(6) 0.0163(2) Uani 1 1 d . . . . .
C6 C 0.77415(18) 0.45930(5) 0.21976(6) 0.0175(2) Uani 1 1 d . . . . .
C7 C 0.59364(19) 0.49806(6) 0.19347(7) 0.0233(3) Uani 1 1 d . . . . .
H7 H 0.460230 0.495784 0.215705 0.028 Uiso 1 1 calc R . . . .
C8 C 0.6107(2) 0.54002(6) 0.13447(7) 0.0280(3) Uani 1 1 d . . . . .
H8 H 0.489629 0.566249 0.117938 0.034 Uiso 1 1 calc R . . . .
C9 C 0.8068(2) 0.54320(6) 0.09992(7) 0.0265(3) Uani 1 1 d . . . . .
H9 H 0.816749 0.570884 0.059726 0.032 Uiso 1 1 calc R . . . .
C10 C 0.9874(2) 0.50498(6) 0.12554(7) 0.0253(3) Uani 1 1 d . . . . .
H10 H 1.119241 0.506711 0.102360 0.030 Uiso 1 1 calc R . . . .
C11 C 0.97266(19) 0.46388(6) 0.18596(7) 0.0214(3) Uani 1 1 d . . . . .
H11 H 1.096456 0.439256 0.203920 0.026 Uiso 1 1 calc R . . . .
C12 C 1.07366(18) 0.46232(6) 0.36215(6) 0.0189(2) Uani 1 1 d . . . . .
C13 C 0.99626(18) 0.52858(6) 0.37865(6) 0.0180(2) Uani 1 1 d . . . . .
C14 C 0.79001(19) 0.53933(6) 0.40625(7) 0.0244(3) Uani 1 1 d . . . . .
H14 H 0.694072 0.504866 0.412667 0.029 Uiso 1 1 calc R . . . .
C15 C 0.7285(2) 0.60157(6) 0.42408(7) 0.0272(3) Uani 1 1 d . . . . .
H15 H 0.593738 0.608536 0.444377 0.033 Uiso 1 1 calc R . . . .
C16 C 0.8660(2) 0.65333(6) 0.41193(7) 0.0248(3) Uani 1 1 d . . . . .
H16 H 0.822388 0.695065 0.423127 0.030 Uiso 1 1 calc R . . . .
C17 C 1.0693(2) 0.64301(6) 0.38302(7) 0.0262(3) Uani 1 1 d . . . . .
H17 H 1.160795 0.677880 0.374023 0.031 Uiso 1 1 calc R . . . .
C18 C 1.1356(2) 0.58085(6) 0.36758(6) 0.0225(3) Uani 1 1 d . . . . .
H18 H 1.274072 0.573915 0.349705 0.027 Uiso 1 1 calc R . . . .
C19 C 0.63609(18) 0.27689(5) 0.44903(6) 0.0178(2) Uani 1 1 d . . . . .
C20 C 0.79939(18) 0.22836(5) 0.48236(6) 0.0178(2) Uani 1 1 d . . . . .
C21 C 0.99406(19) 0.21289(5) 0.44994(6) 0.0191(2) Uani 1 1 d . . . . .
H21 H 1.024972 0.233139 0.406052 0.023 Uiso 1 1 calc R . . . .
C22 C 1.1421(2) 0.16723(6) 0.48314(7) 0.0231(3) Uani 1 1 d . . . . .
H22 H 1.271623 0.156740 0.461299 0.028 Uiso 1 1 calc R . . . .
C23 C 1.0970(2) 0.13735(6) 0.54863(7) 0.0275(3) Uani 1 1 d . . . . .
H23 H 1.196468 0.106789 0.570732 0.033 Uiso 1 1 calc R . . . .
C24 C 0.9037(2) 0.15280(6) 0.58156(7) 0.0280(3) Uani 1 1 d . . . . .
H24 H 0.874749 0.132916 0.625871 0.034 Uiso 1 1 calc R . . . .
C25 C 0.7550(2) 0.19759(6) 0.54854(6) 0.0225(3) Uani 1 1 d . . . . .
H25 H 0.624652 0.207435 0.570270 0.027 Uiso 1 1 calc R . . . .
C26 C 0.38552(18) 0.27206(5) 0.29555(6) 0.0170(2) Uani 1 1 d . . . . .
C27 C 0.42314(19) 0.20667(5) 0.31094(6) 0.0184(2) Uani 1 1 d . . . . .
H27 H 0.559584 0.193483 0.335534 0.022 Uiso 1 1 calc R . . . .
C28 C 0.2589(2) 0.16118(6) 0.28990(6) 0.0217(3) Uani 1 1 d . . . . .
H28 H 0.285895 0.117692 0.300333 0.026 Uiso 1 1 calc R . . . .
C29 C 0.0544(2) 0.18022(6) 0.25334(6) 0.0227(3) Uani 1 1 d . . . . .
H29 H -0.056727 0.149713 0.240180 0.027 Uiso 1 1 calc R . . . .
C30 C 0.01653(19) 0.24488(6) 0.23655(6) 0.0224(3) Uani 1 1 d . . . . .
H30 H -0.119362 0.257793 0.211341 0.027 Uiso 1 1 calc R . . . .
C31 C 0.18116(18) 0.29034(6) 0.25730(6) 0.0191(2) Uani 1 1 d . . . . .
H31 H 0.154967 0.333636 0.245562 0.023 Uiso 1 1 calc R . . . .

loop_
_atom_site_aniso_label
_atom_site_aniso_U_11
_atom_site_aniso_U_22
_atom_site_aniso_U_33
_atom_site_aniso_U_23
_atom_site_aniso_U_13
_atom_site_aniso_U_12
O1 0.0190(4) 0.0266(5) 0.0478(6) -0.0049(4) 0.0039(4) -0.0002(4)
O2 0.0246(4) 0.0258(5) 0.0226(4) 0.0015(4) 0.0075(3) 0.0005(4)
N1 0.0192(4) 0.0151(5) 0.0176(5) -0.0005(4) 0.0028(4) 0.0000(4)
C1 0.0180(5) 0.0144(5) 0.0180(5) -0.0007(4) 0.0037(4) 0.0019(4)
C2 0.0187(5) 0.0147(6) 0.0185(5) -0.0021(4) 0.0040(4) 0.0006(4)
C3 0.0212(5) 0.0187(6) 0.0160(5) -0.0004(4) 0.0002(4) 0.0000(4)
C4 0.0195(5) 0.0159(6) 0.0168(5) -0.0007(4) 0.0041(4) 0.0015(4)
C5 0.0180(5) 0.0142(5) 0.0173(5) -0.0012(4) 0.0042(4) 0.0014(4)
C6 0.0215(5) 0.0136(5) 0.0169(5) -0.0012(4) -0.0007(4) -0.0022(4)
C7 0.0218(6) 0.0224(6) 0.0260(6) 0.0037(5) 0.0034(5) 0.0013(5)
C8 0.0276(6) 0.0248(7) 0.0309(7) 0.0083(5) -0.0013(5) 0.0051(5)
C9 0.0323(6) 0.0231(6) 0.0234(6) 0.0086(5) 0.0000(5) -0.0047(5)
C10 0.0240(6) 0.0267(7) 0.0258(6) 0.0039(5) 0.0053(5) -0.0055(5)
C11 0.0200(5) 0.0195(6) 0.0246(6) 0.0031(5) 0.0011(5) 0.0006(5)
C12 0.0196(5) 0.0205(6) 0.0166(5) 0.0014(5) 0.0014(4) -0.0021(4)
C13 0.0194(5) 0.0194(6) 0.0145(5) -0.0008(4) -0.0012(4) -0.0024(4)
C14 0.0201(6) 0.0245(6) 0.0287(6) -0.0045(5) 0.0028(5) -0.0051(5)
C15 0.0207(6) 0.0306(7) 0.0300(7) -0.0097(6) 0.0006(5) 0.0012(5)
C16 0.0323(6) 0.0208(6) 0.0199(6) -0.0051(5) -0.0050(5) 0.0029(5)
C17 0.0369(7) 0.0205(6) 0.0216(6) -0.0020(5) 0.0049(5) -0.0070(5)
C18 0.0244(6) 0.0232(6) 0.0206(6) -0.0024(5) 0.0051(5) -0.0047(5)
C19 0.0224(5) 0.0169(6) 0.0140(5) -0.0035(4) 0.0019(4) -0.0039(4)
C20 0.0237(5) 0.0151(5) 0.0142(5) -0.0010(4) -0.0004(4) -0.0040(4)
C21 0.0245(6) 0.0174(6) 0.0152(5) -0.0002(4) 0.0009(4) -0.0036(5)
C22 0.0238(6) 0.0219(6) 0.0233(6) -0.0019(5) 0.0004(5) -0.0009(5)
C23 0.0333(7) 0.0231(7) 0.0247(6) 0.0044(5) -0.0038(5) 0.0027(5)
C24 0.0376(7) 0.0284(7) 0.0178(6) 0.0076(5) 0.0020(5) -0.0015(6)
C25 0.0277(6) 0.0232(6) 0.0170(6) 0.0001(5) 0.0040(5) -0.0031(5)
C26 0.0198(5) 0.0183(6) 0.0133(5) -0.0011(4) 0.0039(4) -0.0013(4)
C27 0.0217(5) 0.0180(6) 0.0155(5) -0.0004(4) 0.0019(4) 0.0009(4)
C28 0.0301(6) 0.0163(6) 0.0192(6) -0.0013(5) 0.0053(5) -0.0025(5)
C29 0.0247(6) 0.0237(6) 0.0199(6) -0.0048(5) 0.0041(5) -0.0076(5)
C30 0.0194(5) 0.0280(7) 0.0197(6) -0.0013(5) 0.0014(4) 0.0000(5)
C31 0.0215(5) 0.0175(6) 0.0187(5) 0.0004(4) 0.0040(4) 0.0010(4)

loop_
_atom_type_symbol
_atom_type_description
_atom_type_scat_dispersion_real
_atom_type_scat_dispersion_imag
_atom_type_scat_source
C C 0.0033 0.0016 'International Tables Vol C Tables 4.2.6.8 and 6.1.1.4'
H H 0.0000 0.0000 'International Tables Vol C Tables 4.2.6.8 and 6.1.1.4'
N N 0.0061 0.0033 'International Tables Vol C Tables 4.2.6.8 and 6.1.1.4'
O O 0.0106 0.0060 'International Tables Vol C Tables 4.2.6.8 and 6.1.1.4'

loop_
_geom_angle_atom_site_label_1
_geom_angle_atom_site_label_2
_geom_angle_atom_site_label_3
_geom_angle
_geom_angle_site_symmetry_1
_geom_angle_site_symmetry_3
_geom_angle_publ_flag
C1 N1 C5 119.18(10) . . ?
N1 C1 C2 122.42(10) . . ?
N1 C1 C6 115.51(9) . . ?
C2 C1 C6 122.01(10) . . ?
C1 C2 C12 121.60(10) . . ?
C3 C2 C1 118.35(10) . . ?
C3 C2 C12 120.02(10) . . ?
C2 C3 H3 120.1 . . ?
C2 C3 C4 119.72(10) . . ?
C4 C3 H3 120.1 . . ?
C3 C4 C5 118.39(10) . . ?
C3 C4 C19 118.93(10) . . ?
C5 C4 C19 122.00(10) . . ?
N1 C5 C4 121.85(10) . . ?
N1 C5 C26 115.97(9) . . ?
C4 C5 C26 122.14(10) . . ?
C7 C6 C1 120.50(10) . . ?
C7 C6 C11 118.69(10) . . ?
C11 C6 C1 120.73(10) . . ?
C6 C7 H7 119.7 . . ?
C8 C7 C6 120.58(11) . . ?
C8 C7 H7 119.7 . . ?
C7 C8 H8 119.8 . . ?
C9 C8 C7 120.45(11) . . ?
C9 C8 H8 119.8 . . ?
C8 C9 H9 120.2 . . ?
C10 C9 C8 119.54(11) . . ?
C10 C9 H9 120.2 . . ?
C9 C10 H10 119.9 . . ?
C9 C10 C11 120.16(11) . . ?
C11 C10 H10 119.9 . . ?
C6 C11 H11 119.7 . . ?
C10 C11 C6 120.55(11) . . ?
C10 C11 H11 119.7 . . ?
O1 C12 C2 120.53(10) . . ?
O1 C12 C13 122.25(10) . . ?
C13 C12 C2 117.21(9) . . ?
C14 C13 C12 121.56(10) . . ?
C18 C13 C12 118.97(10) . . ?
C18 C13 C14 119.46(11) . . ?
C13 C14 H14 120.1 . . ?
C15 C14 C13 119.75(11) . . ?
C15 C14 H14 120.1 . . ?
C14 C15 H15 119.8 . . ?
C16 C15 C14 120.48(11) . . ?
C16 C15 H15 119.8 . . ?
C15 C16 H16 120.0 . . ?
C15 C16 C17 119.94(11) . . ?
C17 C16 H16 120.0 . . ?
C16 C17 H17 120.0 . . ?
C18 C17 C16 119.96(11) . . ?
C18 C17 H17 120.0 . . ?
C13 C18 H18 119.8 . . ?
C17 C18 C13 120.35(11) . . ?
C17 C18 H18 119.8 . . ?
O2 C19 C4 118.22(10) . . ?
O2 C19 C20 121.56(10) . . ?
C20 C19 C4 120.16(9) . . ?
C21 C20 C19 122.02(10) . . ?
C21 C20 C25 119.44(11) . . ?
C25 C20 C19 118.55(10) . . ?
C20 C21 H21 120.0 . . ?
C22 C21 C20 120.01(11) . . ?
C22 C21 H21 120.0 . . ?
C21 C22 H22 120.0 . . ?
C23 C22 C21 120.07(11) . . ?
C23 C22 H22 120.0 . . ?
C22 C23 H23 119.9 . . ?
C22 C23 C24 120.26(12) . . ?
C24 C23 H23 119.9 . . ?
C23 C24 H24 120.0 . . ?
C25 C24 C23 119.99(11) . . ?
C25 C24 H24 120.0 . . ?
C20 C25 H25 119.9 . . ?
C24 C25 C20 120.23(11) . . ?
C24 C25 H25 119.9 . . ?
C27 C26 C5 121.18(10) . . ?
C31 C26 C5 120.28(10) . . ?
C31 C26 C27 118.52(10) . . ?
C26 C27 H27 119.7 . . ?
C28 C27 C26 120.55(11) . . ?
C28 C27 H27 119.7 . . ?
C27 C28 H28 119.8 . . ?
C27 C28 C29 120.32(11) . . ?
C29 C28 H28 119.8 . . ?
C28 C29 H29 120.2 . . ?
C30 C29 C28 119.66(11) . . ?
C30 C29 H29 120.2 . . ?
C29 C30 H30 120.0 . . ?
C29 C30 C31 120.01(11) . . ?
C31 C30 H30 120.0 . . ?
C26 C31 H31 119.5 . . ?
C30 C31 C26 120.91(11) . . ?
C30 C31 H31 119.5 . . ?

loop_
_geom_bond_atom_site_label_1
_geom_bond_atom_site_label_2
_geom_bond_distance
_geom_bond_site_symmetry_2
_geom_bond_publ_flag
O1 C12 1.2173(14) . ?
O2 C19 1.2182(14) . ?
N1 C1 1.3415(14) . ?
N1 C5 1.3424(14) . ?
C1 C2 1.3969(15) . ?
C1 C6 1.4917(15) . ?
C2 C3 1.3852(16) . ?
C2 C12 1.5076(15) . ?
C3 H3 0.9300 . ?
C3 C4 1.3891(15) . ?
C4 C5 1.4045(15) . ?
C4 C19 1.5063(15) . ?
C5 C26 1.4872(15) . ?
C6 C7 1.3899(16) . ?
C6 C11 1.3918(16) . ?
C7 H7 0.9300 . ?
C7 C8 1.3843(17) . ?
C8 H8 0.9300 . ?
C8 C9 1.3843(18) . ?
C9 H9 0.9300 . ?
C9 C10 1.3810(17) . ?
C10 H10 0.9300 . ?
C10 C11 1.3913(17) . ?
C11 H11 0.9300 . ?
C12 C13 1.4864(16) . ?
C13 C14 1.3945(16) . ?
C13 C18 1.3923(16) . ?
C14 H14 0.9300 . ?
C14 C15 1.3857(18) . ?
C15 H15 0.9300 . ?
C15 C16 1.3814(18) . ?
C16 H16 0.9300 . ?
C16 C17 1.3872(18) . ?
C17 H17 0.9300 . ?
C17 C18 1.3823(17) . ?
C18 H18 0.9300 . ?
C19 C20 1.4852(16) . ?
C20 C21 1.3922(16) . ?
C20 C25 1.4007(16) . ?
C21 H21 0.9300 . ?
C21 C22 1.3885(16) . ?
C22 H22 0.9300 . ?
C22 C23 1.3828(17) . ?
C23 H23 0.9300 . ?
C23 C24 1.3897(18) . ?
C24 H24 0.9300 . ?
C24 C25 1.3779(17) . ?
C25 H25 0.9300 . ?
C26 C27 1.3946(16) . ?
C26 C31 1.3944(15) . ?
C27 H27 0.9300 . ?
C27 C28 1.3859(16) . ?
C28 H28 0.9300 . ?
C28 C29 1.3875(17) . ?
C29 H29 0.9300 . ?
C29 C30 1.3852(17) . ?
C30 H30 0.9300 . ?
C30 C31 1.3861(16) . ?
C31 H31 0.9300 . ?

loop_
_geom_torsion_atom_site_label_1
_geom_torsion_atom_site_label_2
_geom_torsion_atom_site_label_3
_geom_torsion_atom_site_label_4
_geom_torsion
_geom_torsion_site_symmetry_1
_geom_torsion_site_symmetry_2
_geom_torsion_site_symmetry_3
_geom_torsion_site_symmetry_4
_geom_torsion_publ_flag
O1 C12 C13 C14 -155.43(12) . . . . ?
O1 C12 C13 C18 23.28(17) . . . . ?
O2 C19 C20 C21 172.83(11) . . . . ?
O2 C19 C20 C25 -7.34(16) . . . . ?
N1 C1 C2 C3 -0.81(16) . . . . ?
N1 C1 C2 C12 -178.59(10) . . . . ?
N1 C1 C6 C7 58.00(14) . . . . ?
N1 C1 C6 C11 -118.85(12) . . . . ?
N1 C5 C26 C27 137.12(11) . . . . ?
N1 C5 C26 C31 -41.00(14) . . . . ?
C1 N1 C5 C4 0.56(16) . . . . ?
C1 N1 C5 C26 -177.08(9) . . . . ?
C1 C2 C3 C4 -1.69(16) . . . . ?
C1 C2 C12 O1 -110.06(13) . . . . ?
C1 C2 C12 C13 70.58(14) . . . . ?
C1 C6 C7 C8 -176.45(11) . . . . ?
C1 C6 C11 C10 174.91(11) . . . . ?
C2 C1 C6 C7 -124.77(12) . . . . ?
C2 C1 C6 C11 58.38(15) . . . . ?
C2 C3 C4 C5 3.49(16) . . . . ?
C2 C3 C4 C19 -167.27(10) . . . . ?
C2 C12 C13 C14 23.93(15) . . . . ?
C2 C12 C13 C18 -157.37(10) . . . . ?
C3 C2 C12 O1 72.20(15) . . . . ?
C3 C2 C12 C13 -107.17(12) . . . . ?
C3 C4 C5 N1 -2.99(16) . . . . ?
C3 C4 C5 C26 174.50(10) . . . . ?
C3 C4 C19 O2 111.35(12) . . . . ?
C3 C4 C19 C20 -65.80(14) . . . . ?
C4 C5 C26 C27 -40.50(15) . . . . ?
C4 C5 C26 C31 141.37(11) . . . . ?
C4 C19 C20 C21 -10.12(16) . . . . ?
C4 C19 C20 C25 169.71(10) . . . . ?
C5 N1 C1 C2 1.38(16) . . . . ?
C5 N1 C1 C6 178.60(9) . . . . ?
C5 C4 C19 O2 -59.06(15) . . . . ?
C5 C4 C19 C20 123.78(11) . . . . ?
C5 C26 C27 C28 -179.41(10) . . . . ?
C5 C26 C31 C30 179.72(10) . . . . ?
C6 C1 C2 C3 -177.85(10) . . . . ?
C6 C1 C2 C12 4.36(16) . . . . ?
C6 C7 C8 C9 1.11(19) . . . . ?
C7 C6 C11 C10 -2.00(17) . . . . ?
C7 C8 C9 C10 -1.1(2) . . . . ?
C8 C9 C10 C11 -0.39(19) . . . . ?
C9 C10 C11 C6 1.98(18) . . . . ?
C11 C6 C7 C8 0.46(18) . . . . ?
C12 C2 C3 C4 176.13(10) . . . . ?
C12 C13 C14 C15 177.09(11) . . . . ?
C12 C13 C18 C17 -179.44(11) . . . . ?
C13 C14 C15 C16 2.59(19) . . . . ?
C14 C13 C18 C17 -0.71(17) . . . . ?
C14 C15 C16 C17 -1.25(19) . . . . ?
C15 C16 C17 C18 -1.08(18) . . . . ?
C16 C17 C18 C13 2.06(18) . . . . ?
C18 C13 C14 C15 -1.60(17) . . . . ?
C19 C4 C5 N1 167.48(10) . . . . ?
C19 C4 C5 C26 -15.04(16) . . . . ?
C19 C20 C21 C22 179.94(10) . . . . ?
C19 C20 C25 C24 -179.31(11) . . . . ?
C20 C21 C22 C23 -0.38(17) . . . . ?
C21 C20 C25 C24 0.53(17) . . . . ?
C21 C22 C23 C24 0.00(19) . . . . ?
C22 C23 C24 C25 0.64(19) . . . . ?
C23 C24 C25 C20 -0.90(19) . . . . ?
C25 C20 C21 C22 0.11(16) . . . . ?
C26 C27 C28 C29 -0.16(17) . . . . ?
C27 C26 C31 C30 1.54(16) . . . . ?
C27 C28 C29 C30 1.32(17) . . . . ?
C28 C29 C30 C31 -1.03(17) . . . . ?
C29 C30 C31 C26 -0.41(17) . . . . ?
C31 C26 C27 C28 -1.26(16) . . . . ?
